data_1556447
loop_
_publ_author_name
'Oyama, D.'
'Fukuda, A.'
'Yamanaka, T.'
'Takase, T.'

_publ_section_title
;
 Facile and Selective Synthetic Approach for Ruthenium Complexes Utilizing
 a Molecular Sieve Effect in the Supporting Ligand
;
_journal_name_full Inorganics
_journal_page_first 32
_journal_page_last 45
_journal_paper_doi 10.3390/inorganics1010032
_journal_volume 1
_journal_year 2013
_chemical_formula_moiety 'C59 H46 Cl2 N6 O8 P2 Ru '
_chemical_formula_sum 'C59 H46 Cl2 N6 O8 P2 Ru'
_chemical_formula_weight 1200.97
_space_group_IT_number 15
_space_group_name_Hall '-C 2yc'
_space_group_name_H-M_alt 'C 1 2/c 1'
_symmetry_cell_setting monoclinic
_symmetry_Int_Tables_number 15
_symmetry_space_group_name_Hall '-C 2yc'
_symmetry_space_group_name_H-M 'C 1 2/c 1'
_cell_angle_alpha 90.0000
_cell_angle_beta 96.4561(7)
_cell_angle_gamma 90.0000
_cell_formula_units_Z 4
_cell_length_a 17.7754(3)
_cell_length_b 13.2405(2)
_cell_length_c 22.6972(4)
_cell_measurement_reflns_used 22151
_cell_measurement_temperature 296(1)
_cell_measurement_theta_max 27.5
_cell_measurement_theta_min 3.1
_cell_volume 5308.03(15)
_computing_cell_refinement PROCESS-AUTO
_computing_data_collection PROCESS-AUTO
_computing_data_reduction CrystalStructure
_computing_molecular_graphics 'CrystalStructure 3.8'
_computing_publication_material 'CrystalStructure 3.8'
_computing_structure_refinement SHELXL
_computing_structure_solution SIR97
_diffrn_ambient_temperature 296(1)
_diffrn_detector_area_resol_mean 10.00
_diffrn_measured_fraction_theta_full 0.998
_diffrn_measured_fraction_theta_max 0.998
_diffrn_measurement_device_type 'Rigaku RAXIS-RAPID'
_diffrn_measurement_method \w
_diffrn_radiation_type 'Mo K\a'
_diffrn_radiation_wavelength 0.71075
_diffrn_reflns_av_R_equivalents 0.027
_diffrn_reflns_limit_h_max 23
_diffrn_reflns_limit_h_min -23
_diffrn_reflns_limit_k_max 17
_diffrn_reflns_limit_k_min -17
_diffrn_reflns_limit_l_max 29
_diffrn_reflns_limit_l_min -28
_diffrn_reflns_number 25463
_diffrn_reflns_theta_full 27.46
_diffrn_reflns_theta_max 27.46
_exptl_absorpt_coefficient_mu 0.520
_exptl_absorpt_correction_T_max 0.925
_exptl_absorpt_correction_T_min 0.591
_exptl_absorpt_correction_type multi-scan
_exptl_absorpt_process_details
;
    Higashi, T. (1995). Program for Absorption Correction.
    Rigaku Corporation, Tokyo, Japan.
;
_exptl_crystal_colour orange
_exptl_crystal_density_diffrn 1.503
_exptl_crystal_density_method 'not measured'
_exptl_crystal_description block
_exptl_crystal_F_000 2456.00
_exptl_crystal_size_max 0.30
_exptl_crystal_size_mid 0.30
_exptl_crystal_size_min 0.15
_refine_diff_density_max 1.25
_refine_diff_density_min -0.67
_refine_ls_extinction_method none
_refine_ls_goodness_of_fit_ref 1.050
_refine_ls_hydrogen_treatment refall
_refine_ls_number_parameters 356
_refine_ls_number_reflns 6075
_refine_ls_R_factor_gt 0.0444
_refine_ls_shift/su_max 0.0010
_refine_ls_structure_factor_coef Fsqd
_refine_ls_weighting_details 'w = 1/[\s^2^(Fo^2^)+(0.0764P)^2^+8.9696P] where P=(Fo^2^+2Fc^2^)/3'
_refine_ls_weighting_scheme calc
_refine_ls_wR_factor_ref 0.1292
_reflns_number_gt 5449
_reflns_number_total 6075
_reflns_threshold_expression F^2^>2.0\s(F^2^)
_cod_data_source_file complex_2.cif
_cod_data_source_block '[Ru(dnp)(PPh3)2(CH3CN)](ClO4)2'
_cod_original_formula_sum 'C59 H46 Cl2 N6 O8 P2 Ru '
_cod_database_code 1556447

loop_
_symmetry_equiv_pos_site_id
_symmetry_equiv_pos_as_xyz
1 +X,+Y,+Z
2 -X,+Y,1/2-Z
3 -X,-Y,-Z
4 +X,-Y,1/2+Z
5 1/2+X,1/2+Y,+Z
6 1/2-X,1/2+Y,1/2-Z
7 1/2-X,1/2-Y,-Z
8 1/2+X,1/2-Y,1/2+Z

loop_
_atom_site_label
_atom_site_type_symbol
_atom_site_fract_x
_atom_site_fract_y
_atom_site_fract_z
_atom_site_U_iso_or_equiv
_atom_site_adp_type
_atom_site_occupancy
_atom_site_symmetry_multiplicity
_atom_site_calc_flag
_atom_site_refinement_flags
_atom_site_disorder_assembly
_atom_site_disorder_group
Ru(1) Ru 0.0000 0.014531(18) 0.2500 0.02889(10) Uani 1.00 2 d S . .
Cl(2) Cl 0.39086(7) -0.00001(7) 0.08886(5) 0.0753(2) Uani 1.00 1 d . . .
P(1) P 0.10067(4) 0.01301(5) 0.18586(3) 0.03302(14) Uani 1.00 1 d . . .
O(1) O 0.3665(2) 0.0950(2) 0.07126(19) 0.1223(14) Uani 1.00 1 d . . .
O(2) O 0.3613(5) -0.0172(5) 0.1443(3) 0.210(3) Uani 1.00 1 d . . .
O(3) O 0.3770(4) -0.0750(4) 0.0523(2) 0.195(2) Uani 1.00 1 d . . .
O(4) O 0.4651(4) -0.0017(5) 0.1141(4) 0.216(3) Uani 1.00 1 d . . .
N(1) N -0.11898(15) 0.1478(2) 0.15441(13) 0.0588(7) Uani 1.00 1 d . . .
N(2) N -0.07919(13) -0.01648(17) 0.17531(10) 0.0392(4) Uani 1.00 1 d . . .
N(3) N 0.0000 -0.1341(2) 0.2500 0.0421(7) Uani 1.00 2 d S . .
N(4) N 0.0000 0.1694(2) 0.2500 0.0360(6) Uani 1.00 2 d S . .
C(1) C -0.1635(2) 0.2123(3) 0.12235(19) 0.0789(12) Uani 1.00 1 d . . .
C(2) C -0.2148(2) 0.1860(4) 0.0745(2) 0.0950(16) Uani 1.00 1 d . . .
C(3) C -0.2189(2) 0.0886(4) 0.05725(18) 0.0917(16) Uani 1.00 1 d . . .
C(4) C -0.1725(2) 0.0148(3) 0.08960(15) 0.0687(11) Uani 1.00 1 d . . .
C(5) C -0.12384(16) 0.0506(2) 0.13910(12) 0.0482(6) Uani 1.00 1 d . . .
C(6) C -0.1721(2) -0.0887(4) 0.07679(17) 0.0808(13) Uani 1.00 1 d . . .
C(7) C -0.1306(2) -0.1529(3) 0.11230(17) 0.0717(10) Uani 1.00 1 d . . .
C(8) C -0.08570(17) -0.1160(2) 0.16331(13) 0.0493(6) Uani 1.00 1 d . . .
C(9) C -0.04383(18) -0.1830(2) 0.20606(15) 0.0523(7) Uani 1.00 1 d . . .
C(10) C -0.0453(2) -0.2888(2) 0.2066(2) 0.0780(11) Uani 1.00 1 d . . .
C(11) C 0.0000 -0.3395(4) 0.2500 0.090(2) Uani 1.00 2 d S . .
C(12) C 0.09004(15) -0.0867(2) 0.12901(12) 0.0395(5) Uani 1.00 1 d . . .
C(13) C 0.0947(2) -0.1890(2) 0.14296(15) 0.0573(7) Uani 1.00 1 d . . .
C(14) C 0.0815(2) -0.2630(2) 0.09943(18) 0.0710(10) Uani 1.00 1 d . . .
C(15) C 0.0623(2) -0.2358(3) 0.04169(16) 0.0682(9) Uani 1.00 1 d . . .
C(16) C 0.0554(2) -0.1371(3) 0.02744(17) 0.0830(12) Uani 1.00 1 d . . .
C(17) C 0.0694(2) -0.0624(2) 0.06987(15) 0.0657(9) Uani 1.00 1 d . . .
C(18) C 0.19358(15) -0.0042(2) 0.22903(12) 0.0390(5) Uani 1.00 1 d . . .
C(19) C 0.2260(2) -0.0961(2) 0.2456(2) 0.0703(10) Uani 1.00 1 d . . .
C(20) C 0.2917(2) -0.1022(3) 0.2849(2) 0.0810(12) Uani 1.00 1 d . . .
C(21) C 0.3273(2) -0.0174(3) 0.30701(18) 0.0657(9) Uani 1.00 1 d . . .
C(22) C 0.2964(2) 0.0739(3) 0.29108(17) 0.0661(9) Uani 1.00 1 d . . .
C(23) C 0.22979(19) 0.0811(2) 0.25320(15) 0.0575(8) Uani 1.00 1 d . . .
C(24) C 0.11629(15) 0.1233(2) 0.14004(11) 0.0384(5) Uani 1.00 1 d . . .
C(25) C 0.18416(17) 0.1296(2) 0.11415(13) 0.0473(6) Uani 1.00 1 d . . .
C(26) C 0.1948(2) 0.2079(2) 0.07520(14) 0.0564(7) Uani 1.00 1 d . . .
C(27) C 0.1393(2) 0.2801(2) 0.06217(14) 0.0603(8) Uani 1.00 1 d . . .
C(28) C 0.0722(2) 0.2743(2) 0.08761(13) 0.0539(7) Uani 1.00 1 d . . .
C(29) C 0.06023(17) 0.1948(2) 0.12612(12) 0.0438(5) Uani 1.00 1 d . . .
C(30) C 0.0000 0.2542(3) 0.2500 0.0450(8) Uani 1.00 2 d S . .
C(31) C 0.0000 0.3648(3) 0.2500 0.0725(14) Uani 1.00 2 d S . .
H(1) H -0.1599 0.2816 0.1331 0.095 Uiso 1.00 1 c R . .
H(2) H -0.2465 0.2356 0.0542 0.114 Uiso 1.00 1 c R . .
H(3) H -0.2526 0.0691 0.0237 0.110 Uiso 1.00 1 c R . .
H(4) H -0.2017 -0.1135 0.0424 0.097 Uiso 1.00 1 c R . .
H(5) H -0.1312 -0.2230 0.1034 0.086 Uiso 1.00 1 c R . .
H(6) H -0.0771 -0.3249 0.1774 0.094 Uiso 1.00 1 c R . .
H(7) H 0.0000 -0.4098 0.2500 0.108 Uiso 1.00 2 c R . .
H(8) H 0.1071 -0.2088 0.1831 0.069 Uiso 1.00 1 c R . .
H(9) H 0.0858 -0.3323 0.1099 0.085 Uiso 1.00 1 c R . .
H(10) H 0.0539 -0.2861 0.0118 0.082 Uiso 1.00 1 c R . .
H(11) H 0.0405 -0.1184 -0.0126 0.100 Uiso 1.00 1 c R . .
H(12) H 0.0648 0.0065 0.0584 0.079 Uiso 1.00 1 c R . .
H(13) H 0.2029 -0.1565 0.2298 0.084 Uiso 1.00 1 c R . .
H(14) H 0.3119 -0.1666 0.2965 0.097 Uiso 1.00 1 c R . .
H(15) H 0.3730 -0.0217 0.3331 0.079 Uiso 1.00 1 c R . .
H(16) H 0.3209 0.1338 0.3062 0.079 Uiso 1.00 1 c R . .
H(17) H 0.2087 0.1458 0.2437 0.069 Uiso 1.00 1 c R . .
H(18) H 0.2227 0.0805 0.1232 0.057 Uiso 1.00 1 c R . .
H(19) H 0.2406 0.2119 0.0574 0.068 Uiso 1.00 1 c R . .
H(20) H 0.1471 0.3337 0.0357 0.072 Uiso 1.00 1 c R . .
H(21) H 0.0343 0.3243 0.0789 0.065 Uiso 1.00 1 c R . .
H(22) H 0.0136 0.1900 0.1427 0.053 Uiso 1.00 1 c R . .
H(23) H -0.0523 0.3895 0.2454 0.087 Uiso 1.00 1 c R . .
H(24) H 0.0262 0.3895 0.2171 0.087 Uiso 1.00 1 c R . .
H(25) H 0.0261 0.3895 0.2876 0.087 Uiso 1.00 1 c R . .

loop_
_atom_site_aniso_label
_atom_site_aniso_U_11
_atom_site_aniso_U_22
_atom_site_aniso_U_33
_atom_site_aniso_U_12
_atom_site_aniso_U_13
_atom_site_aniso_U_23
Ru(1) 0.03416(16) 0.02108(15) 0.03059(15) 0.0000 -0.00001(10) 0.0000
Cl(2) 0.1006(7) 0.0440(4) 0.0802(6) 0.0136(4) 0.0058(5) -0.0054(4)
P(1) 0.0365(3) 0.0285(3) 0.0336(3) -0.0004(2) 0.0018(2) -0.0004(2)
O(1) 0.177(4) 0.071(2) 0.120(3) 0.036(2) 0.023(2) 0.027(2)
O(2) 0.311(10) 0.183(6) 0.153(5) 0.071(5) 0.101(6) 0.066(4)
O(3) 0.289(8) 0.112(3) 0.166(4) -0.004(4) -0.061(5) -0.059(3)
O(4) 0.174(6) 0.208(7) 0.244(8) 0.068(4) -0.070(6) -0.026(5)
N(1) 0.0531(14) 0.0568(16) 0.0618(15) -0.0050(12) -0.0134(12) 0.0233(13)
N(2) 0.0395(11) 0.0423(12) 0.0350(10) -0.0097(8) 0.0009(8) -0.0047(8)
N(3) 0.0524(18) 0.0241(14) 0.0520(17) 0.0000 0.0150(14) 0.0000
N(4) 0.0446(15) 0.0274(14) 0.0355(14) 0.0000 0.0020(11) 0.0000
C(1) 0.066(2) 0.080(2) 0.086(2) -0.0000(19) -0.0131(19) 0.041(2)
C(2) 0.080(2) 0.119(4) 0.080(2) 0.000(2) -0.020(2) 0.053(3)
C(3) 0.073(2) 0.144(5) 0.051(2) -0.015(2) -0.0248(18) 0.027(2)
C(4) 0.0562(19) 0.109(3) 0.0378(15) -0.0263(19) -0.0066(13) 0.0060(17)
C(5) 0.0416(13) 0.0670(19) 0.0347(12) -0.0114(13) -0.0014(10) 0.0075(12)
C(6) 0.077(2) 0.114(3) 0.0484(18) -0.036(2) -0.0065(17) -0.022(2)
C(7) 0.072(2) 0.077(2) 0.066(2) -0.0313(19) 0.0095(18) -0.033(2)
C(8) 0.0512(15) 0.0486(16) 0.0495(15) -0.0175(12) 0.0117(12) -0.0168(12)
C(9) 0.0590(17) 0.0331(13) 0.0679(19) -0.0113(12) 0.0208(14) -0.0142(13)
C(10) 0.096(2) 0.0342(16) 0.107(3) -0.0171(17) 0.027(2) -0.0210(19)
C(11) 0.121(5) 0.024(2) 0.129(5) 0.0000 0.038(4) 0.0000
C(12) 0.0403(12) 0.0384(13) 0.0394(12) 0.0004(10) 0.0023(10) -0.0067(10)
C(13) 0.069(2) 0.0453(16) 0.0537(17) 0.0067(14) -0.0095(14) -0.0087(13)
C(14) 0.083(2) 0.0468(18) 0.078(2) 0.0149(16) -0.0163(19) -0.0214(17)
C(15) 0.080(2) 0.062(2) 0.0581(19) 0.0077(18) -0.0116(16) -0.0262(16)
C(16) 0.116(3) 0.076(2) 0.0491(18) 0.006(2) -0.024(2) -0.0147(18)
C(17) 0.090(2) 0.0519(19) 0.0503(17) 0.0037(17) -0.0139(16) -0.0055(14)
C(18) 0.0366(12) 0.0406(13) 0.0392(13) -0.0005(9) 0.0020(10) -0.0004(10)
C(19) 0.0595(19) 0.0420(17) 0.101(2) -0.0007(14) -0.0276(19) 0.0015(18)
C(20) 0.065(2) 0.060(2) 0.110(3) 0.0103(17) -0.032(2) 0.005(2)
C(21) 0.0483(17) 0.077(2) 0.067(2) 0.0001(15) -0.0141(16) -0.0003(18)
C(22) 0.066(2) 0.062(2) 0.064(2) -0.0128(16) -0.0177(16) -0.0085(17)
C(23) 0.0629(19) 0.0437(16) 0.0608(18) -0.0012(13) -0.0154(15) -0.0060(14)
C(24) 0.0465(13) 0.0338(12) 0.0345(11) -0.0052(10) 0.0029(10) 0.0011(9)
C(25) 0.0508(15) 0.0451(15) 0.0468(14) -0.0045(11) 0.0086(11) 0.0008(12)
C(26) 0.0634(18) 0.0587(19) 0.0483(15) -0.0185(15) 0.0109(13) 0.0040(14)
C(27) 0.082(2) 0.0518(18) 0.0456(15) -0.0197(16) 0.0021(15) 0.0115(13)
C(28) 0.072(2) 0.0408(15) 0.0459(15) 0.0001(13) -0.0083(14) 0.0062(12)
C(29) 0.0515(15) 0.0402(14) 0.0388(12) -0.0009(11) 0.0013(11) 0.0004(10)
C(30) 0.061(2) 0.0302(19) 0.0438(19) 0.0000 0.0060(17) 0.0000
C(31) 0.100(4) 0.030(2) 0.089(3) 0.0000 0.016(3) 0.0000

loop_
_atom_type_symbol
_atom_type_description
_atom_type_scat_dispersion_real
_atom_type_scat_dispersion_imag
_atom_type_scat_source
Ru Ru -1.259 0.836
;
International Tables for Crystallography
(1992, Vol. C, Tables 4.2.6.8 and 6.1.1.4)
;
C C 0.003 0.002
;
International Tables for Crystallography
(1992, Vol. C, Tables 4.2.6.8 and 6.1.1.4)
;
H H 0.000 0.000
;
International Tables for Crystallography
(1992, Vol. C, Table 6.1.1.4)
;
P P 0.102 0.094
;
International Tables for Crystallography
(1992, Vol. C, Tables 4.2.6.8 and 6.1.1.4)
;
N N 0.006 0.003
;
International Tables for Crystallography
(1992, Vol. C, Tables 4.2.6.8 and 6.1.1.4)
;
O O 0.011 0.006
;
International Tables for Crystallography
(1992, Vol. C, Tables 4.2.6.8 and 6.1.1.4)
;
Cl Cl 0.148 0.159
;
International Tables for Crystallography
(1992, Vol. C, Tables 4.2.6.8 and 6.1.1.4)
;

loop_
_geom_angle_atom_site_label_1
_geom_angle_atom_site_label_2
_geom_angle_atom_site_label_3
_geom_angle
_geom_angle_publ_flag
_geom_angle_site_symmetry_1
_geom_angle_site_symmetry_2
_geom_angle_site_symmetry_3
P(1) Ru(1) P(1) 179.05(2) yes . . 2_555
P(1) Ru(1) N(2) 89.24(6) yes . . .
P(1) Ru(1) N(2) 90.57(6) yes . . 2_555
P(1) Ru(1) N(3) 89.525(16) yes . . .
P(1) Ru(1) N(4) 90.475(16) yes . . .
P(1) Ru(1) N(2) 90.57(6) yes 2_555 . .
P(1) Ru(1) N(2) 89.24(6) yes 2_555 . 2_555
P(1) Ru(1) N(3) 89.525(16) yes 2_555 . .
P(1) Ru(1) N(4) 90.475(16) yes 2_555 . .
N(2) Ru(1) N(2) 157.65(8) yes . . 2_555
N(2) Ru(1) N(3) 78.82(6) yes . . .
N(2) Ru(1) N(4) 101.18(6) yes . . .
N(2) Ru(1) N(3) 78.82(6) yes 2_555 . .
N(2) Ru(1) N(4) 101.18(6) yes 2_555 . .
N(3) Ru(1) N(4) 180.0000 yes . . .
O(1) Cl(2) O(2) 105.4(3) yes . . .
O(1) Cl(2) O(3) 118.9(3) yes . . .
O(1) Cl(2) O(4) 113.0(3) yes . . .
O(2) Cl(2) O(3) 112.2(4) yes . . .
O(2) Cl(2) O(4) 93.5(5) yes . . .
O(3) Cl(2) O(4) 110.9(4) yes . . .
Ru(1) P(1) C(12) 113.67(9) yes . . .
Ru(1) P(1) C(18) 111.09(9) yes . . .
Ru(1) P(1) C(24) 120.15(9) yes . . .
C(12) P(1) C(18) 107.48(12) yes . . .
C(12) P(1) C(24) 100.58(12) yes . . .
C(18) P(1) C(24) 102.53(12) yes . . .
C(1) N(1) C(5) 117.5(3) yes . . .
Ru(1) N(2) C(5) 129.10(19) yes . . .
Ru(1) N(2) C(8) 112.67(17) yes . . .
C(5) N(2) C(8) 118.2(2) yes . . .
Ru(1) N(3) C(9) 118.47(15) yes . . .
Ru(1) N(3) C(9) 118.47(15) yes . . 2_555
C(9) N(3) C(9) 123.1(2) yes . . 2_555
Ru(1) N(4) C(30) 180.0000 yes . . .
N(1) C(1) C(2) 124.8(4) yes . . .
C(1) C(2) C(3) 118.6(4) yes . . .
C(2) C(3) C(4) 119.7(3) yes . . .
C(3) C(4) C(5) 116.4(4) yes . . .
C(3) C(4) C(6) 125.3(3) yes . . .
C(5) C(4) C(6) 118.3(3) yes . . .
N(1) C(5) N(2) 116.4(2) yes . . .
N(1) C(5) C(4) 123.0(3) yes . . .
N(2) C(5) C(4) 120.6(3) yes . . .
C(4) C(6) C(7) 120.9(3) yes . . .
C(6) C(7) C(8) 119.7(3) yes . . .
N(2) C(8) C(7) 122.0(2) yes . . .
N(2) C(8) C(9) 115.8(2) yes . . .
C(7) C(8) C(9) 122.2(3) yes . . .
N(3) C(9) C(8) 114.0(2) yes . . .
N(3) C(9) C(10) 118.7(3) yes . . .
C(8) C(9) C(10) 127.3(3) yes . . .
C(9) C(10) C(11) 119.0(3) yes . . .
C(10) C(11) C(10) 121.5(4) yes . . 2_555
P(1) C(12) C(13) 122.7(2) yes . . .
P(1) C(12) C(17) 120.5(2) yes . . .
C(13) C(12) C(17) 116.6(2) yes . . .
C(12) C(13) C(14) 121.5(3) yes . . .
C(13) C(14) C(15) 120.0(3) yes . . .
C(14) C(15) C(16) 119.4(3) yes . . .
C(15) C(16) C(17) 121.4(3) yes . . .
C(12) C(17) C(16) 121.0(3) yes . . .
P(1) C(18) C(19) 125.3(2) yes . . .
P(1) C(18) C(23) 117.4(2) yes . . .
C(19) C(18) C(23) 116.8(2) yes . . .
C(18) C(19) C(20) 121.4(3) yes . . .
C(19) C(20) C(21) 120.8(3) yes . . .
C(20) C(21) C(22) 118.7(3) yes . . .
C(21) C(22) C(23) 121.2(3) yes . . .
C(18) C(23) C(22) 121.1(3) yes . . .
P(1) C(24) C(25) 118.5(2) yes . . .
P(1) C(24) C(29) 121.6(2) yes . . .
C(25) C(24) C(29) 119.6(2) yes . . .
C(24) C(25) C(26) 119.7(2) yes . . .
C(25) C(26) C(27) 120.5(3) yes . . .
C(26) C(27) C(28) 120.0(3) yes . . .
C(27) C(28) C(29) 120.1(3) yes . . .
C(24) C(29) C(28) 120.0(2) yes . . .
N(4) C(30) C(31) 180.0000 yes . . .
N(1) C(1) H(1) 117.6 no . . .
C(2) C(1) H(1) 117.6 no . . .
C(1) C(2) H(2) 120.7 no . . .
C(3) C(2) H(2) 120.7 no . . .
C(2) C(3) H(3) 120.1 no . . .
C(4) C(3) H(3) 120.1 no . . .
C(4) C(6) H(4) 119.6 no . . .
C(7) C(6) H(4) 119.6 no . . .
C(6) C(7) H(5) 120.1 no . . .
C(8) C(7) H(5) 120.1 no . . .
C(9) C(10) H(6) 120.5 no . . .
C(11) C(10) H(6) 120.5 no . . .
C(10) C(11) H(7) 119.2 no . . .
C(10) C(11) H(7) 119.2 no 2_555 . .
C(12) C(13) H(8) 119.2 no . . .
C(14) C(13) H(8) 119.2 no . . .
C(13) C(14) H(9) 120.0 no . . .
C(15) C(14) H(9) 120.0 no . . .
C(14) C(15) H(10) 120.3 no . . .
C(16) C(15) H(10) 120.3 no . . .
C(15) C(16) H(11) 119.3 no . . .
C(17) C(16) H(11) 119.3 no . . .
C(12) C(17) H(12) 119.5 no . . .
C(16) C(17) H(12) 119.5 no . . .
C(18) C(19) H(13) 119.3 no . . .
C(20) C(19) H(13) 119.3 no . . .
C(19) C(20) H(14) 119.6 no . . .
C(21) C(20) H(14) 119.6 no . . .
C(20) C(21) H(15) 120.7 no . . .
C(22) C(21) H(15) 120.7 no . . .
C(21) C(22) H(16) 119.4 no . . .
C(23) C(22) H(16) 119.4 no . . .
C(18) C(23) H(17) 119.4 no . . .
C(22) C(23) H(17) 119.4 no . . .
C(24) C(25) H(18) 120.1 no . . .
C(26) C(25) H(18) 120.1 no . . .
C(25) C(26) H(19) 119.8 no . . .
C(27) C(26) H(19) 119.8 no . . .
C(26) C(27) H(20) 120.0 no . . .
C(28) C(27) H(20) 120.0 no . . .
C(27) C(28) H(21) 119.9 no . . .
C(29) C(28) H(21) 119.9 no . . .
C(24) C(29) H(22) 120.0 no . . .
C(28) C(29) H(22) 120.0 no . . .
C(30) C(31) H(23) 109.5 no . . .
C(30) C(31) H(23) 109.5 no . . 2_555
C(30) C(31) H(24) 109.5 no . . .
C(30) C(31) H(24) 109.5 no . . 2_555
C(30) C(31) H(25) 109.5 no . . .
C(30) C(31) H(25) 109.5 no . . 2_555
H(23) C(31) H(23) 141.1 no . . 2_555
H(23) C(31) H(24) 109.5 no . . .
H(23) C(31) H(24) 56.3 no . . 2_555
H(23) C(31) H(25) 109.5 no . . .
H(23) C(31) H(25) 56.3 no . . 2_555
H(23) C(31) H(24) 56.3 no 2_555 . .
H(23) C(31) H(24) 109.5 no 2_555 . 2_555
H(23) C(31) H(25) 56.3 no 2_555 . .
H(23) C(31) H(25) 109.5 no 2_555 . 2_555
H(24) C(31) H(24) 141.1 no . . 2_555
H(24) C(31) H(25) 109.5 no . . .
H(24) C(31) H(25) 56.3 no . . 2_555
H(24) C(31) H(25) 56.3 no 2_555 . .
H(24) C(31) H(25) 109.5 no 2_555 . 2_555
H(25) C(31) H(25) 141.1 no . . 2_555

loop_
_geom_bond_atom_site_label_1
_geom_bond_atom_site_label_2
_geom_bond_distance
_geom_bond_publ_flag
_geom_bond_site_symmetry_1
_geom_bond_site_symmetry_2
Ru(1) P(1) 2.4306(7) yes . .
Ru(1) P(1) 2.4306(7) yes . 2_555
Ru(1) N(2) 2.118(2) yes . .
Ru(1) N(2) 2.118(2) yes . 2_555
Ru(1) N(3) 1.968(2) yes . .
Ru(1) N(4) 2.051(2) yes . .
Cl(2) O(1) 1.375(3) yes . .
Cl(2) O(2) 1.436(8) yes . .
Cl(2) O(3) 1.300(5) yes . .
Cl(2) O(4) 1.379(7) yes . .
P(1) C(12) 1.840(2) yes . .
P(1) C(18) 1.837(2) yes . .
P(1) C(24) 1.832(2) yes . .
N(1) C(1) 1.325(5) yes . .
N(1) C(5) 1.333(4) yes . .
N(2) C(5) 1.395(3) yes . .
N(2) C(8) 1.348(3) yes . .
N(3) C(9) 1.359(3) yes . .
N(3) C(9) 1.359(3) yes . 2_555
N(4) C(30) 1.123(4) yes . .
C(1) C(2) 1.381(6) yes . .
C(2) C(3) 1.348(8) yes . .
C(3) C(4) 1.428(6) yes . .
C(4) C(5) 1.420(4) yes . .
C(4) C(6) 1.401(7) yes . .
C(6) C(7) 1.335(6) yes . .
C(7) C(8) 1.417(4) yes . .
C(8) C(9) 1.456(4) yes . .
C(9) C(10) 1.401(4) yes . .
C(10) C(11) 1.375(4) yes . .
C(12) C(13) 1.392(4) yes . .
C(12) C(17) 1.389(4) yes . .
C(13) C(14) 1.392(5) yes . .
C(14) C(15) 1.365(5) yes . .
C(15) C(16) 1.349(5) yes . .
C(16) C(17) 1.383(5) yes . .
C(18) C(19) 1.381(4) yes . .
C(18) C(23) 1.383(4) yes . .
C(19) C(20) 1.390(5) yes . .
C(20) C(21) 1.358(5) yes . .
C(21) C(22) 1.360(5) yes . .
C(22) C(23) 1.387(4) yes . .
C(24) C(25) 1.403(4) yes . .
C(24) C(29) 1.386(3) yes . .
C(25) C(26) 1.390(4) yes . .
C(26) C(27) 1.382(5) yes . .
C(27) C(28) 1.383(5) yes . .
C(28) C(29) 1.399(4) yes . .
C(30) C(31) 1.464(5) yes . .
C(1) H(1) 0.950 no . .
C(2) H(2) 0.950 no . .
C(3) H(3) 0.950 no . .
C(6) H(4) 0.950 no . .
C(7) H(5) 0.950 no . .
C(10) H(6) 0.950 no . .
C(11) H(7) 0.931 no . .
C(13) H(8) 0.950 no . .
C(14) H(9) 0.950 no . .
C(15) H(10) 0.950 no . .
C(16) H(11) 0.950 no . .
C(17) H(12) 0.950 no . .
C(19) H(13) 0.950 no . .
C(20) H(14) 0.950 no . .
C(21) H(15) 0.950 no . .
C(22) H(16) 0.950 no . .
C(23) H(17) 0.950 no . .
C(25) H(18) 0.950 no . .
C(26) H(19) 0.950 no . .
C(27) H(20) 0.950 no . .
C(28) H(21) 0.950 no . .
C(29) H(22) 0.950 no . .
C(31) H(23) 0.980 no . .
C(31) H(23) 0.980 no . 2_555
C(31) H(24) 0.980 no . .
C(31) H(24) 0.980 no . 2_555
C(31) H(25) 0.980 no . .
C(31) H(25) 0.980 no . 2_555

loop_
_geom_contact_atom_site_label_1
_geom_contact_atom_site_label_2
_geom_contact_distance
_geom_contact_site_symmetry_1
_geom_contact_site_symmetry_2
O(1) C(7) 3.465(5) . 5_555
O(1) C(25) 3.518(5) . .
O(1) C(26) 3.409(5) . .
O(1) C(27) 3.442(5) . 7_555
O(2) C(31) 3.598(7) . 5_545
O(3) C(1) 3.352(7) . 5_545
O(3) C(3) 3.541(7) . 3_555
O(3) C(15) 3.535(7) . 7_545
O(4) C(10) 3.532(8) . 5_555
O(4) C(31) 3.548(8) . 5_545
C(1) O(3) 3.352(7) . 5_455
C(3) O(3) 3.541(7) . 3_555
C(6) C(26) 3.583(6) . 5_445
C(7) O(1) 3.465(5) . 5_445
C(10) O(4) 3.532(8) . 5_445
C(15) O(3) 3.535(7) . 7_545
C(25) O(1) 3.518(5) . .
C(26) O(1) 3.409(5) . .
C(26) C(6) 3.583(6) . 5_555
C(27) O(1) 3.442(5) . 7_555
C(31) O(2) 3.598(7) . 5_455
C(31) O(2) 3.598(8) . 6_555
C(31) O(4) 3.548(8) . 5_455
C(31) O(4) 3.548(8) . 6_555
Cl(2) H(1) 3.223 . 5_545
Cl(2) H(3) 3.463 . 3_555
Cl(2) H(6) 3.080 . 5_555
Cl(2) H(18) 3.347 . .
Cl(2) H(20) 3.588 . 7_555
Cl(2) H(21) 3.477 . 5_545
Cl(2) H(25) 3.355 . 6_545
O(1) H(3) 3.533 . 3_555
O(1) H(5) 2.517 . 5_555
O(1) H(6) 2.719 . 5_555
O(1) H(18) 2.939 . .
O(1) H(19) 2.710 . .
O(1) H(20) 2.591 . 7_555
O(2) H(1) 2.699 . 5_545
O(2) H(6) 2.839 . 5_555
O(2) H(7) 3.539 . 5_555
O(2) H(18) 2.776 . .
O(2) H(23) 2.891 . 5_545
O(2) H(24) 3.428 . 5_545
O(2) H(25) 2.688 . 6_545
O(3) H(1) 2.769 . 5_545
O(3) H(2) 3.336 . 5_545
O(3) H(3) 2.648 . 3_555
O(3) H(10) 2.721 . 7_545
O(3) H(21) 3.095 . 5_545
O(4) H(6) 2.890 . 5_555
O(4) H(7) 3.309 . 5_555
O(4) H(9) 3.113 . 5_555
O(4) H(15) 3.002 . 2_655
O(4) H(21) 2.771 . 5_545
O(4) H(23) 3.355 . 5_545
O(4) H(24) 2.853 . 5_545
O(4) H(25) 2.646 . 6_545
C(2) H(2) 3.104 . 7_455
C(3) H(2) 3.442 . 7_455
C(3) H(11) 3.458 . 3_555
C(4) H(11) 3.370 . 3_555
C(5) H(11) 3.493 . 3_555
C(6) H(19) 3.548 . 3_555
C(6) H(19) 3.070 . 5_445
C(6) H(20) 3.403 . 5_445
C(7) H(19) 3.059 . 5_445
C(11) H(16) 3.577 . 5_445
C(11) H(16) 3.577 . 6_545
C(13) H(16) 2.949 . 6_545
C(14) H(2) 3.333 . 5_545
C(14) H(16) 2.938 . 6_545
C(15) H(2) 3.399 . 5_545
C(15) H(21) 3.280 . 3_555
C(16) H(12) 3.227 . 3_555
C(17) H(11) 3.267 . 3_555
C(20) H(17) 3.399 . 6_545
C(20) H(23) 3.011 . 5_545
C(20) H(24) 3.245 . 6_545
C(21) H(9) 3.359 . 6_555
C(21) H(23) 2.954 . 5_545
C(21) H(24) 2.987 . 6_545
C(22) H(8) 3.366 . 6_555
C(22) H(9) 3.148 . 6_555
C(23) H(14) 3.577 . 6_555
C(24) H(14) 3.321 . 6_555
C(25) H(14) 3.372 . 6_555
C(26) H(4) 2.962 . 3_555
C(26) H(4) 3.137 . 5_555
C(26) H(5) 3.220 . 5_555
C(26) H(14) 3.366 . 6_555
C(26) H(19) 3.504 . 7_555
C(27) H(4) 3.511 . 3_555
C(27) H(4) 3.235 . 5_555
C(27) H(14) 3.304 . 6_555
C(27) H(15) 3.565 . 6_555
C(28) H(10) 3.001 . 3_555
C(28) H(11) 3.226 . 3_555
C(28) H(14) 3.249 . 6_555
C(28) H(15) 3.331 . 6_555
C(29) H(11) 3.136 . 3_555
C(29) H(14) 3.274 . 6_555
C(31) H(7) 2.985 . 1_565
C(31) H(15) 3.445 . 5_455
C(31) H(15) 3.445 . 6_555
H(1) Cl(2) 3.223 . 5_455
H(1) O(2) 2.699 . 5_455
H(1) O(3) 2.769 . 5_455
H(1) H(13) 3.556 . 5_455
H(2) O(3) 3.336 . 5_455
H(2) C(2) 3.104 . 7_455
H(2) C(3) 3.442 . 7_455
H(2) C(14) 3.333 . 5_455
H(2) C(15) 3.399 . 5_455
H(2) H(2) 2.479 . 7_455
H(2) H(3) 3.132 . 7_455
H(2) H(9) 3.484 . 5_455
H(2) H(10) 3.581 . 5_455
H(3) Cl(2) 3.463 . 3_555
H(3) O(1) 3.533 . 3_555
H(3) O(3) 2.648 . 3_555
H(3) H(2) 3.132 . 7_455
H(4) C(26) 2.962 . 3_555
H(4) C(26) 3.137 . 5_445
H(4) C(27) 3.511 . 3_555
H(4) C(27) 3.235 . 5_445
H(4) H(19) 2.637 . 3_555
H(4) H(19) 2.568 . 5_445
H(4) H(20) 2.764 . 5_445
H(5) O(1) 2.517 . 5_445
H(5) C(26) 3.220 . 5_445
H(5) H(19) 2.548 . 5_445
H(5) H(20) 3.465 . 3_555
H(6) Cl(2) 3.080 . 5_445
H(6) O(1) 2.719 . 5_445
H(6) O(2) 2.839 . 5_445
H(6) O(4) 2.890 . 5_445
H(7) O(2) 3.539 . 5_445
H(7) O(2) 3.539 . 6_545
H(7) O(4) 3.309 . 5_445
H(7) O(4) 3.309 . 6_545
H(7) C(31) 2.985 . 1_545
H(7) H(15) 3.436 . 5_445
H(7) H(15) 3.436 . 6_545
H(7) H(23) 2.814 . 1_545
H(7) H(23) 2.814 . 2_545
H(7) H(24) 2.814 . 1_545
H(7) H(24) 2.814 . 2_545
H(7) H(25) 2.814 . 1_545
H(7) H(25) 2.814 . 2_545
H(8) C(22) 3.366 . 6_545
H(8) H(16) 2.443 . 6_545
H(9) O(4) 3.113 . 5_445
H(9) C(21) 3.359 . 6_545
H(9) C(22) 3.148 . 6_545
H(9) H(2) 3.484 . 5_545
H(9) H(15) 2.878 . 6_545
H(9) H(16) 2.421 . 6_545
H(10) O(3) 2.721 . 7_545
H(10) C(28) 3.001 . 3_555
H(10) H(2) 3.581 . 5_545
H(10) H(21) 2.496 . 3_555
H(11) C(3) 3.458 . 3_555
H(11) C(4) 3.370 . 3_555
H(11) C(5) 3.493 . 3_555
H(11) C(17) 3.267 . 3_555
H(11) C(28) 3.226 . 3_555
H(11) C(29) 3.136 . 3_555
H(11) H(11) 3.525 . 3_555
H(11) H(12) 2.519 . 3_555
H(11) H(21) 3.319 . 3_555
H(11) H(22) 3.148 . 3_555
H(12) C(16) 3.227 . 3_555
H(12) H(11) 2.519 . 3_555
H(12) H(12) 3.315 . 3_555
H(13) H(1) 3.556 . 5_545
H(13) H(16) 2.912 . 6_545
H(13) H(17) 3.078 . 6_545
H(14) C(23) 3.577 . 6_545
H(14) C(24) 3.321 . 6_545
H(14) C(25) 3.372 . 6_545
H(14) C(26) 3.366 . 6_545
H(14) C(27) 3.304 . 6_545
H(14) C(28) 3.249 . 6_545
H(14) C(29) 3.274 . 6_545
H(14) H(17) 2.658 . 6_545
H(14) H(23) 2.890 . 5_545
H(14) H(24) 3.022 . 6_545
H(15) O(4) 3.002 . 2_655
H(15) C(27) 3.565 . 6_545
H(15) C(28) 3.331 . 6_545
H(15) C(31) 3.445 . 5_545
H(15) H(7) 3.436 . 5_555
H(15) H(9) 2.878 . 6_555
H(15) H(20) 3.592 . 6_545
H(15) H(21) 3.182 . 6_545
H(15) H(23) 2.775 . 5_545
H(15) H(24) 2.520 . 6_545
H(15) H(25) 3.240 . 5_545
H(16) C(11) 3.577 . 5_555
H(16) C(13) 2.949 . 6_555
H(16) C(14) 2.938 . 6_555
H(16) H(8) 2.443 . 6_555
H(16) H(9) 2.421 . 6_555
H(16) H(13) 2.912 . 6_555
H(17) C(20) 3.399 . 6_555
H(17) H(13) 3.078 . 6_555
H(17) H(14) 2.658 . 6_555
H(18) Cl(2) 3.347 . .
H(18) O(1) 2.939 . .
H(18) O(2) 2.776 . .
H(19) O(1) 2.710 . .
H(19) C(6) 3.548 . 3_555
H(19) C(6) 3.070 . 5_555
H(19) C(7) 3.059 . 5_555
H(19) C(26) 3.504 . 7_555
H(19) H(4) 2.637 . 3_555
H(19) H(4) 2.568 . 5_555
H(19) H(5) 2.548 . 5_555
H(19) H(19) 2.849 . 7_555
H(19) H(20) 3.125 . 7_555
H(20) Cl(2) 3.588 . 7_555
H(20) O(1) 2.591 . 7_555
H(20) C(6) 3.403 . 5_555
H(20) H(4) 2.764 . 5_555
H(20) H(5) 3.465 . 3_555
H(20) H(15) 3.592 . 6_555
H(20) H(19) 3.125 . 7_555
H(21) Cl(2) 3.477 . 5_455
H(21) O(3) 3.095 . 5_455
H(21) O(4) 2.771 . 5_455
H(21) C(15) 3.280 . 3_555
H(21) H(10) 2.496 . 3_555
H(21) H(11) 3.319 . 3_555
H(21) H(15) 3.182 . 6_555
H(22) H(11) 3.148 . 3_555
H(23) O(2) 2.891 . 5_455
H(23) O(4) 3.355 . 5_455
H(23) C(20) 3.011 . 5_455
H(23) C(21) 2.954 . 5_455
H(23) H(7) 2.814 . 1_565
H(23) H(14) 2.890 . 5_455
H(23) H(15) 2.775 . 5_455
H(24) O(2) 3.428 . 5_455
H(24) O(4) 2.853 . 5_455
H(24) C(20) 3.245 . 6_555
H(24) C(21) 2.987 . 6_555
H(24) H(7) 2.814 . 1_565
H(24) H(14) 3.022 . 6_555
H(24) H(15) 2.520 . 6_555
H(25) Cl(2) 3.355 . 6_555
H(25) O(2) 2.688 . 6_555
H(25) O(4) 2.646 . 6_555
H(25) H(7) 2.814 . 1_565
H(25) H(15) 3.240 . 5_455

loop_
_geom_torsion_atom_site_label_1
_geom_torsion_atom_site_label_2
_geom_torsion_atom_site_label_3
_geom_torsion_atom_site_label_4
_geom_torsion
_geom_torsion_site_symmetry_1
_geom_torsion_site_symmetry_2
_geom_torsion_site_symmetry_3
_geom_torsion_site_symmetry_4
P(1) Ru(1) P(1) C(12) 38.8(13) . . 2_555 2_555
P(1) Ru(1) P(1) C(18) -82.6(13) . . 2_555 2_555
P(1) Ru(1) P(1) C(24) 157.9(12) . . 2_555 2_555
P(1) Ru(1) P(1) C(12) 38.8(13) 2_555 . . .
P(1) Ru(1) P(1) C(18) -82.6(13) 2_555 . . .
P(1) Ru(1) P(1) C(24) 157.9(12) 2_555 . . .
P(1) Ru(1) N(2) C(5) -95.1(2) . . . .
P(1) Ru(1) N(2) C(8) 85.5(2) . . . .
N(2) Ru(1) P(1) C(12) -40.02(11) . . . .
N(2) Ru(1) P(1) C(18) -161.39(11) . . . .
N(2) Ru(1) P(1) C(24) 79.08(11) . . . .
P(1) Ru(1) N(2) C(5) 85.8(2) . . 2_555 2_555
P(1) Ru(1) N(2) C(8) -93.5(2) . . 2_555 2_555
N(2) Ru(1) P(1) C(12) 117.63(11) 2_555 . . .
N(2) Ru(1) P(1) C(18) -3.74(11) 2_555 . . .
N(2) Ru(1) P(1) C(24) -123.27(11) 2_555 . . .
P(1) Ru(1) N(3) C(9) -87.42(16) . . . .
P(1) Ru(1) N(3) C(9) 92.58(16) . . . 2_555
N(3) Ru(1) P(1) C(12) 38.81(9) . . . .
N(3) Ru(1) P(1) C(18) -82.56(9) . . . .
N(3) Ru(1) P(1) C(24) 157.91(9) . . . .
N(4) Ru(1) P(1) C(12) -141.19(9) . . . .
N(4) Ru(1) P(1) C(18) 97.44(9) . . . .
N(4) Ru(1) P(1) C(24) -22.09(9) . . . .
P(1) Ru(1) N(2) C(5) 85.8(2) 2_555 . . .
P(1) Ru(1) N(2) C(8) -93.5(2) 2_555 . . .
N(2) Ru(1) P(1) C(12) 117.63(11) . . 2_555 2_555
N(2) Ru(1) P(1) C(18) -3.74(11) . . 2_555 2_555
N(2) Ru(1) P(1) C(24) -123.27(11) . . 2_555 2_555
P(1) Ru(1) N(2) C(5) -95.1(2) 2_555 . 2_555 2_555
P(1) Ru(1) N(2) C(8) 85.5(2) 2_555 . 2_555 2_555
N(2) Ru(1) P(1) C(12) -40.02(11) 2_555 . 2_555 2_555
N(2) Ru(1) P(1) C(18) -161.39(11) 2_555 . 2_555 2_555
N(2) Ru(1) P(1) C(24) 79.08(11) 2_555 . 2_555 2_555
P(1) Ru(1) N(3) C(9) 92.58(16) 2_555 . . .
P(1) Ru(1) N(3) C(9) -87.42(16) 2_555 . . 2_555
N(3) Ru(1) P(1) C(12) 38.81(9) . . 2_555 2_555
N(3) Ru(1) P(1) C(18) -82.56(9) . . 2_555 2_555
N(3) Ru(1) P(1) C(24) 157.91(9) . . 2_555 2_555
N(4) Ru(1) P(1) C(12) -141.19(9) . . 2_555 2_555
N(4) Ru(1) P(1) C(18) 97.44(9) . . 2_555 2_555
N(4) Ru(1) P(1) C(24) -22.09(9) . . 2_555 2_555
N(2) Ru(1) N(2) C(5) 175.2(2) . . 2_555 2_555
N(2) Ru(1) N(2) C(8) -4.1(3) . . 2_555 2_555
N(2) Ru(1) N(2) C(5) 175.2(2) 2_555 . . .
N(2) Ru(1) N(2) C(8) -4.1(3) 2_555 . . .
N(2) Ru(1) N(3) C(9) 1.91(17) . . . .
N(2) Ru(1) N(3) C(9) -178.09(17) . . . 2_555
N(3) Ru(1) N(2) C(5) 175.2(2) . . . .
N(3) Ru(1) N(2) C(8) -4.13(19) . . . .
N(4) Ru(1) N(2) C(5) -4.8(2) . . . .
N(4) Ru(1) N(2) C(8) 175.87(19) . . . .
N(2) Ru(1) N(3) C(9) -178.09(17) 2_555 . . .
N(2) Ru(1) N(3) C(9) 1.91(17) 2_555 . . 2_555
N(3) Ru(1) N(2) C(5) 175.2(2) . . 2_555 2_555
N(3) Ru(1) N(2) C(8) -4.13(19) . . 2_555 2_555
N(4) Ru(1) N(2) C(5) -4.8(2) . . 2_555 2_555
N(4) Ru(1) N(2) C(8) 175.87(19) . . 2_555 2_555
Ru(1) P(1) C(12) C(13) -65.8(2) . . . .
Ru(1) P(1) C(12) C(17) 107.8(2) . . . .
Ru(1) P(1) C(18) C(19) 86.2(3) . . . .
Ru(1) P(1) C(18) C(23) -85.2(2) . . . .
Ru(1) P(1) C(24) C(25) 165.78(17) . . . .
Ru(1) P(1) C(24) C(29) -20.3(2) . . . .
C(12) P(1) C(18) C(19) -38.8(3) . . . .
C(12) P(1) C(18) C(23) 149.9(2) . . . .
C(18) P(1) C(12) C(13) 57.5(2) . . . .
C(18) P(1) C(12) C(17) -128.9(2) . . . .
C(12) P(1) C(24) C(25) -68.7(2) . . . .
C(12) P(1) C(24) C(29) 105.2(2) . . . .
C(24) P(1) C(12) C(13) 164.4(2) . . . .
C(24) P(1) C(12) C(17) -22.0(2) . . . .
C(18) P(1) C(24) C(25) 42.1(2) . . . .
C(18) P(1) C(24) C(29) -144.0(2) . . . .
C(24) P(1) C(18) C(19) -144.3(3) . . . .
C(24) P(1) C(18) C(23) 44.4(2) . . . .
C(1) N(1) C(5) N(2) -176.9(3) . . . .
C(1) N(1) C(5) C(4) 1.9(4) . . . .
C(5) N(1) C(1) C(2) 0.4(6) . . . .
Ru(1) N(2) C(5) N(1) -3.0(3) . . . .
Ru(1) N(2) C(5) C(4) 178.2(2) . . . .
Ru(1) N(2) C(8) C(7) -174.5(2) . . . .
Ru(1) N(2) C(8) C(9) 5.6(3) . . . .
C(5) N(2) C(8) C(7) 6.1(4) . . . .
C(5) N(2) C(8) C(9) -173.8(2) . . . .
C(8) N(2) C(5) N(1) 176.3(2) . . . .
C(8) N(2) C(5) C(4) -2.5(4) . . . .
Ru(1) N(3) C(9) C(8) 0.5(3) . . . .
Ru(1) N(3) C(9) C(10) -178.6(2) . . . .
Ru(1) N(3) C(9) C(8) 0.5(3) . . 2_555 2_555
Ru(1) N(3) C(9) C(10) -178.6(2) . . 2_555 2_555
C(9) N(3) C(9) C(8) -179.5(2) . . 2_555 2_555
C(9) N(3) C(9) C(10) 1.4(4) . . 2_555 2_555
C(9) N(3) C(9) C(8) -179.5(2) 2_555 . . .
C(9) N(3) C(9) C(10) 1.4(4) 2_555 . . .
N(1) C(1) C(2) C(3) -2.3(7) . . . .
C(1) C(2) C(3) C(4) 2.0(7) . . . .
C(2) C(3) C(4) C(5) 0.0(5) . . . .
C(2) C(3) C(4) C(6) 179.1(4) . . . .
C(3) C(4) C(5) N(1) -2.0(5) . . . .
C(3) C(4) C(5) N(2) 176.6(3) . . . .
C(3) C(4) C(6) C(7) -175.0(4) . . . .
C(5) C(4) C(6) C(7) 4.1(6) . . . .
C(6) C(4) C(5) N(1) 178.8(3) . . . .
C(6) C(4) C(5) N(2) -2.5(5) . . . .
C(4) C(6) C(7) C(8) -0.7(6) . . . .
C(6) C(7) C(8) N(2) -4.7(5) . . . .
C(6) C(7) C(8) C(9) 175.2(3) . . . .
N(2) C(8) C(9) N(3) -4.2(4) . . . .
N(2) C(8) C(9) C(10) 174.8(3) . . . .
C(7) C(8) C(9) N(3) 175.9(2) . . . .
C(7) C(8) C(9) C(10) -5.1(5) . . . .
N(3) C(9) C(10) C(11) -2.8(5) . . . .
C(8) C(9) C(10) C(11) 178.3(3) . . . .
C(9) C(10) C(11) C(10) 1.4(5) . . . 2_555
P(1) C(12) C(13) C(14) 175.7(2) . . . .
P(1) C(12) C(17) C(16) -174.8(3) . . . .
C(13) C(12) C(17) C(16) -0.9(5) . . . .
C(17) C(12) C(13) C(14) 1.9(5) . . . .
C(12) C(13) C(14) C(15) -1.1(5) . . . .
C(13) C(14) C(15) C(16) -0.8(6) . . . .
C(14) C(15) C(16) C(17) 1.9(6) . . . .
C(15) C(16) C(17) C(12) -1.0(6) . . . .
P(1) C(18) C(19) C(20) -171.2(3) . . . .
P(1) C(18) C(23) C(22) 173.7(2) . . . .
C(19) C(18) C(23) C(22) 1.5(5) . . . .
C(23) C(18) C(19) C(20) 0.3(4) . . . .
C(18) C(19) C(20) C(21) -1.9(7) . . . .
C(19) C(20) C(21) C(22) 1.7(6) . . . .
C(20) C(21) C(22) C(23) 0.1(4) . . . .
C(21) C(22) C(23) C(18) -1.8(5) . . . .
P(1) C(24) C(25) C(26) 174.6(2) . . . .
P(1) C(24) C(29) C(28) -175.5(2) . . . .
C(25) C(24) C(29) C(28) -1.6(3) . . . .
C(29) C(24) C(25) C(26) 0.5(4) . . . .
C(24) C(25) C(26) C(27) 0.5(4) . . . .
C(25) C(26) C(27) C(28) -0.5(4) . . . .
C(26) C(27) C(28) C(29) -0.6(4) . . . .
C(27) C(28) C(29) C(24) 1.7(4) . . . .
